data_1570298
loop_
_publ_author_name
'Sauskojus, Wolfgang'
'Wied, Jan K.'
'Litterscheid, Christian F.'
'Mangstl, Martin'
'Schmedt auf der G\"unne, J\"orn'

_publ_contact_author_address
;
Inorganic Materials Chemistry
University of Siegen
Adolf-Reichwein-Strasse 2
57068 Siegen
Germany 
;
_publ_contact_author_name
;
'Schmedt_auf_der_Guenne, Joern'
;
_publ_section_title
;
 Crystal Structure of \g&#x2010;Ca2P2O7
;
_journal_issue 21
_journal_name_full 'Zeitschrift f\"ur anorganische und allgemeine Chemie'
_journal_paper_doi 10.1002/zaac.202200196
_journal_volume 648
_journal_year 2022
_chemical_formula_moiety 'O7 P2, 2(Ca)'
_chemical_formula_sum 'Ca2 O7 P2'
_chemical_formula_weight 254.0993
_chemical_name_common 'Calcium pyrophosphate'
_chemical_name_mineral gamma-Ca2P2O7
_chemical_name_systematic 'dicalcium phosphonato phosphate'
_chemical_properties_physical 'solid powder, stable on air and room temperature'
_space_group_crystal_system triclinic
_space_group_IT_number 2
_space_group_name_Hall '-P 1'
_space_group_name_H-M_alt 'P -1'
_cell_angle_alpha 65.1130(18)
_cell_angle_beta 87.7634(16)
_cell_angle_gamma 85.0755(17)
_cell_formula_units_Z 2
_cell_length_a 6.6660(2)
_cell_length_b 6.7220(2)
_cell_length_c 6.7374(2)
_cell_measurement_temperature 294
_cell_measurement_theta_max 89.99
_cell_measurement_theta_min 5.00
_cell_volume 272.849(15)
_diffrn_ambient_pressure 1000
_diffrn_ambient_temperature 294(2)
_diffrn_measurement_device_type 'STOE Stadi P'
_diffrn_radiation_monochromator Ge-111
_diffrn_radiation_probe x-ray
_diffrn_radiation_type 'Cu K\a~1~'
_diffrn_radiation_wavelength 1.540596
_diffrn_reflns_theta_max 89.99
_diffrn_source 'sealed X-ray tube'
_diffrn_source_type 'STOE sealed Cu tube'
_exptl_crystal_colour colourless
_exptl_crystal_density_diffrn 3.0949
_exptl_crystal_description microcrystalline
_exptl_crystal_F_000 252
_pd_char_colour colourless
_pd_char_particle_morphology powder
_pd_proc_ls_prof_R_factor 0.04062
_pd_proc_ls_prof_wR_factor 0.05230
_refine_ls_goodness_of_fit_all 1.3569
_refine_ls_R_I_factor 0.9927
_journal_article_reference e202200196
_cod_data_source_file Ca2P2O7-gamma.cif
_cod_data_source_block 1
_cod_database_code 1570298
_pd_proc_ls_prof_r_expected 0.03854

loop_
_symmetry_equiv_pos_as_xyz
'x, y, z '
'-x, -y, -z '

loop_
_atom_site_label
_atom_site_type_symbol
_atom_site_site_symmetry_multiplicity
_atom_site_fract_x
_atom_site_fract_y
_atom_site_fract_z
_atom_site_occupancy
_atom_site_B_iso_or_equiv
Ca1 Ca 2 0.6453(5) 0.1169(5) 0.2511(5) 1 0.58(9)
Ca2 Ca 2 0.1187(5) 0.7451(4) 0.3118(5) 1 0.58(9)
P1 P 2 0.1456(7) 0.2390(8) 0.2309(8) 1 0.87(10)
P2 P 2 0.6358(8) 0.6423(7) 0.1942(7) 1 0.87(10)
O1 O 2 0.9827(13) 0.1382(10) 0.1592(11) 1 0.27(10)
O2 O 2 0.0698(11) 0.3964(14) 0.3391(12) 1 0.27(10)
O3 O 2 0.3082(12) 0.0526(13) 0.3824(12) 1 0.27(10)
O4 O 2 0.6374(12) 0.4098(13) 0.3680(13) 1 0.27(10)
O5 O 2 0.4122(12) 0.7511(12) 0.1123(13) 1 0.27(10)
O6 O 2 0.2280(11) 0.2144(12) 0.7617(13) 1 0.27(10)
O7 O 2 0.2767(12) 0.4026(13) 0.0140(12) 1 0.27(10)

loop_
_atom_type_symbol
_atom_type_description
_atom_type_scat_dispersion_real
_atom_type_scat_dispersion_imag
_atom_type_scat_source
Ca Ca 0.3641 1.2855 'International Tables Vol C Tables 4.2.6.8'
P P 0.2955 0.4335 'International Tables Vol C Tables 4.2.6.8'
O O 0.0492 0.0322 'International Tables Vol C Tables 4.2.6.8'

loop_
_geom_angle_atom_site_label_1
_geom_angle_atom_site_label_2
_geom_angle_atom_site_label_3
_geom_angle
_geom_angle_site_symmetry_1
_geom_angle_site_symmetry_2
_geom_angle_site_symmetry_3
_geom_angle_publ_flag
O2 P1 O3 111.0(5) . . . yes
O2 P1 O7 102.6(5) . . . yes
O2 P1 O1 115.8(5) . . 1.455 yes
O3 P1 O7 105.0(5) . . . yes
O3 P1 O1 110.9(5) . . 1.455 yes
O7 P1 O1 110.7(5) . . 1.455 yes
O4 P2 O5 113.0(5) . . . yes
O4 P2 O7 100.4(5) . . 2.665 yes
O4 P2 O6 114.8(5) . . 2.666 yes
O5 P2 O7 101.7(5) . . 2.665 yes
O5 P2 O6 115.7(5) . . 2.666 yes
O7 P2 O6 109.1(5) 2.665 . 2.666 yes
P1 O7 P2 128.8(6) . . 2.665 yes

loop_
_geom_bond_atom_site_label_1
_geom_bond_atom_site_label_2
_geom_bond_distance
_geom_bond_site_symmetry_1
_geom_bond_site_symmetry_2
_geom_bond_publ_flag
P1 O1 1.521(10) . 1.455 yes
P1 O2 1.560(11) . . yes
P1 O3 1.601(10) . . yes
P1 O7 1.683(10) . . yes
P2 O4 1.507(10) . . yes
P2 O6 1.501(10) . 2.666 yes
P2 O7 1.631(9) . 2.665 yes
P2 O5 1.612(10) . . yes
